data_1568374
loop_
_publ_author_name
'Shimomoto, Hiroaki'
'Miyano, Yuto'
'Kinoshita, Kaito'
'Itoh, Tomomichi'
'Ihara, Eiji'

_publ_section_title
;
 Initiating abilities of diphosphine- and diamine-ligated Pd
 complexes/NaBPh4 systems for C1 polymerization of diazoacetates
;
_journal_issue 9
_journal_name_full 'Polymer Chemistry'
_journal_page_first 1007
_journal_page_last 1018
_journal_paper_doi 10.1039/D2PY01548J
_journal_volume 14
_journal_year 2023
_chemical_formula_moiety 'C17 H22 Br2 N2 O2 Pd'
_chemical_formula_sum 'C17 H22 Br2 N2 O2 Pd'
_chemical_formula_weight 552.58
_space_group_crystal_system monoclinic
_space_group_IT_number 12
_space_group_name_Hall '-C 2y'
_space_group_name_H-M_alt 'C 1 2/m 1'
_atom_sites_solution_hydrogens geom
_atom_sites_solution_primary dual
_audit_creation_date 2021-10-25
_audit_creation_method
;
Olex2 1.3
(compiled 2020.07.31 svn.rc2a77460 for OlexSys, GUI svn.r6145)
;
_audit_update_record
;
2022-07-20 deposited with the CCDC.	2023-01-30 downloaded from the CCDC.
;
_cell_angle_alpha 90
_cell_angle_beta 101.286(4)
_cell_angle_gamma 90
_cell_formula_units_Z 4
_cell_length_a 12.3508(5)
_cell_length_b 14.1078(5)
_cell_length_c 10.6617(5)
_cell_measurement_reflns_used 10294
_cell_measurement_temperature 100
_cell_measurement_theta_max 31.2980
_cell_measurement_theta_min 1.9100
_cell_volume 1821.80(13)
_computing_cell_refinement 'CrysAlisPro 1.171.40.67a (Rigaku OD, 2019)'
_computing_data_collection 'CrystalClear-SM Expert 2.1 b46 (Rigaku, 2016)'
_computing_data_reduction 'CrysAlisPro 1.171.40.67a (Rigaku OD, 2019)'
_computing_molecular_graphics 'Olex2 1.3 (Dolomanov et al., 2009)'
_computing_publication_material 'Olex2 1.3 (Dolomanov et al., 2009)'
_computing_structure_refinement 'SHELXL-2018/3 (Sheldrick, 2018)'
_computing_structure_solution 'SHELXT 2018/2 (Sheldrick, 2018)'
_diffrn_ambient_temperature 100
_diffrn_detector CCD
_diffrn_detector_area_resol_mean 7.111
_diffrn_detector_type 'Rigaku Saturn724+ area detector'
_diffrn_measured_fraction_theta_full 1.000
_diffrn_measured_fraction_theta_max 0.999
_diffrn_measurement_details
;
List of Runs (angles in degrees, time in seconds):

  # Type    Start    End  Width  t~exp~   \w     \q     \k     \f   Frames
#--------------------------------------------------------------------------
  1  \w   -110.00  70.00   0.50    1.00    --  -20.00  45.00   0.00  360
  2  \w   -110.00  70.00   0.50    1.00    --  -20.00  45.00  90.00  360
  3  \w   -110.00  70.00   0.50    1.00    --  -20.00  45.00 180.00  360
  4  \w   -110.00  70.00   0.50    1.00    --  -20.00  45.00 270.00  360
;
_diffrn_measurement_device 'abstract diffractometer'
_diffrn_measurement_device_type 'Rigaku Varimax with Saturn'
_diffrn_measurement_method '\w scans'
_diffrn_orient_matrix_type 'CrysAlisPro convention (1999,Acta A55,543-557)'
_diffrn_orient_matrix_UB_11 0.0051599000
_diffrn_orient_matrix_UB_12 0.0496104000
_diffrn_orient_matrix_UB_13 -0.0079831000
_diffrn_orient_matrix_UB_21 -0.0582388000
_diffrn_orient_matrix_UB_22 0.0047622000
_diffrn_orient_matrix_UB_23 -0.0104305000
_diffrn_orient_matrix_UB_31 0.0031730000
_diffrn_orient_matrix_UB_32 0.0066967000
_diffrn_orient_matrix_UB_33 0.0665551000
_diffrn_radiation_collimation 0.3
_diffrn_radiation_monochromator 'multi-layer mirror optics'
_diffrn_radiation_probe x-ray
_diffrn_radiation_type 'Mo K\a'
_diffrn_radiation_wavelength 0.71073
_diffrn_reflns_av_R_equivalents 0.0780
_diffrn_reflns_av_unetI/netI 0.0433
_diffrn_reflns_Laue_measured_fraction_full 1.000
_diffrn_reflns_Laue_measured_fraction_max 0.999
_diffrn_reflns_limit_h_max 16
_diffrn_reflns_limit_h_min -16
_diffrn_reflns_limit_k_max 18
_diffrn_reflns_limit_k_min -18
_diffrn_reflns_limit_l_max 13
_diffrn_reflns_limit_l_min -14
_diffrn_reflns_number 15542
_diffrn_reflns_point_group_measured_fraction_full 1.000
_diffrn_reflns_point_group_measured_fraction_max 0.999
_diffrn_reflns_theta_full 25.242
_diffrn_reflns_theta_max 27.998
_diffrn_reflns_theta_min 1.948
_diffrn_source 'rotating anode X-ray generator'
_diffrn_source_current 24.0
_diffrn_source_power 1.2
_diffrn_source_target Mo
_diffrn_source_type 'MicroMax 007'
_diffrn_source_voltage 50.0
_exptl_absorpt_coefficient_mu 5.417
_exptl_absorpt_correction_T_max 1.00000
_exptl_absorpt_correction_T_min 0.83656
_exptl_absorpt_correction_type multi-scan
_exptl_absorpt_process_details
;
CrysAlisPro 1.171.40.67a (Rigaku Oxford Diffraction, 2019)
Empirical absorption correction using spherical harmonics,
 implemented in SCALE3 ABSPACK scaling algorithm.
;
_exptl_crystal_colour orange
_exptl_crystal_colour_primary orange
_exptl_crystal_density_diffrn 2.015
_exptl_crystal_density_method 'not measured'
_exptl_crystal_description block
_exptl_crystal_F_000 1080
_exptl_crystal_recrystallization_method 'Re-crystallisation from solvent'
_exptl_crystal_size_max 0.03
_exptl_crystal_size_mid 0.03
_exptl_crystal_size_min 0.02
_refine_diff_density_max 1.326
_refine_diff_density_min -0.954
_refine_diff_density_rms 0.159
_refine_ls_extinction_method none
_refine_ls_goodness_of_fit_ref 1.028
_refine_ls_hydrogen_treatment constr
_refine_ls_matrix_type full
_refine_ls_number_parameters 114
_refine_ls_number_reflns 2293
_refine_ls_number_restraints 0
_refine_ls_restrained_S_all 1.028
_refine_ls_R_factor_all 0.0483
_refine_ls_R_factor_gt 0.0379
_refine_ls_shift/su_max 0.000
_refine_ls_shift/su_mean 0.000
_refine_ls_structure_factor_coef Fsqd
_refine_ls_weighting_details 'w=1/[\s^2^(Fo^2^)+(0.0534P)^2^+1.6127P] where P=(Fo^2^+2Fc^2^)/3'
_refine_ls_weighting_scheme calc
_refine_ls_wR_factor_gt 0.0898
_refine_ls_wR_factor_ref 0.0942
_reflns_Friedel_coverage 0.000
_reflns_number_gt 1924
_reflns_number_total 2293
_reflns_threshold_expression 'I > 2\s(I)'
_cod_data_source_file d2py01548j2.cif
_cod_data_source_block shimomoto_autored
_cod_depositor_comments 'Adding full bibliography for 1568372--1568378.cif.'
_cod_database_code 1568374
_shelx_shelxl_version_number 2018/3
_chemical_oxdiff_formula Pd1Br2O2N2C17H22
_shelx_space_group_comment
;
The symmetry employed for this shelxl refinement is uniquely defined
by the following loop, which should always be used as a source of
symmetry information in preference to the above space-group names.
They are only intended as comments.
;
_shelx_estimated_absorpt_t_max 0.899
_shelx_estimated_absorpt_t_min 0.854
_reflns_odcompleteness_completeness 94.53
_reflns_odcompleteness_iscentric 1
_reflns_odcompleteness_theta 31.07
_olex2_refinement_description
;
1. Fixed Uiso
 At 1.2 times of:
  All C(H) groups, All C(H,H) groups
 At 1.5 times of:
  All C(H,H,H) groups
2.a Secondary CH2 refined with riding coordinates:
 C8(H8A,H8B), C9(H9A,H9B)
2.b Aromatic/amide H refined with riding coordinates:
 C2(H2), C1(H1)
2.c Idealised Me refined as rotating group:
 C6(H6A,H6B,H6C), C7(H7A,H7B,H7C)
;
_olex2_submission_special_instructions 'No special instructions were received'
_oxdiff_exptl_absorpt_empirical_details
;
Empirical correction (ABSPACK) includes:
- Absorption correction using spherical harmonics
- Frame scaling
- Detector area scaling
;
_oxdiff_exptl_absorpt_empirical_full_max 2.104
_oxdiff_exptl_absorpt_empirical_full_min 0.766

loop_
_space_group_symop_operation_xyz
'x, y, z'
'-x, y, -z'
'x+1/2, y+1/2, z'
'-x+1/2, y+1/2, -z'
'-x, -y, -z'
'x, -y, z'
'-x+1/2, -y+1/2, -z'
'x+1/2, -y+1/2, z'

loop_
_atom_site_label
_atom_site_type_symbol
_atom_site_fract_x
_atom_site_fract_y
_atom_site_fract_z
_atom_site_U_iso_or_equiv
_atom_site_adp_type
_atom_site_occupancy
_atom_site_site_symmetry_order
_atom_site_calc_flag
_atom_site_refinement_flags_posn
_atom_site_refinement_flags_adp
_atom_site_refinement_flags_occupancy
_atom_site_disorder_assembly
_atom_site_disorder_group
Pd1 Pd 0.32947(3) 0.500000 0.78041(4) 0.01396(13) Uani 1 2 d S T P . .
Br1 Br 0.15760(3) 0.37917(3) 0.94375(4) 0.02657(14) Uani 1 1 d . . . . .
O1 O 0.1407(2) 0.30741(19) 0.6720(3) 0.0246(6) Uani 1 1 d . . . . .
N1 N 0.4449(3) 0.6137(2) 0.7640(3) 0.0175(7) Uani 1 1 d . . . . .
C4 C 0.1496(3) 0.3941(3) 0.6760(4) 0.0199(8) Uani 1 1 d . . . . .
C5 C 0.1750(3) 0.4483(3) 0.7951(4) 0.0184(8) Uani 1 1 d . . . . .
C3 C 0.1412(3) 0.4504(2) 0.5541(4) 0.0163(7) Uani 1 1 d . . . . .
C2 C 0.1308(3) 0.4019(3) 0.4395(4) 0.0219(8) Uani 1 1 d . . . . .
H2 H 0.130281 0.336013 0.439476 0.026 Uiso 1 1 calc R U . . .
C6 C 0.4122(3) 0.7009(3) 0.8257(4) 0.0214(8) Uani 1 1 d . . . . .
H6A H 0.338606 0.718759 0.785221 0.032 Uiso 1 1 calc R U . . .
H6B H 0.462314 0.751324 0.816903 0.032 Uiso 1 1 calc R U . . .
H6C H 0.414432 0.688867 0.914819 0.032 Uiso 1 1 calc R U . . .
C8 C 0.5611(3) 0.5912(3) 0.8230(4) 0.0201(8) Uani 1 1 d . . . . .
H8A H 0.566871 0.587750 0.914990 0.024 Uiso 1 1 calc R U . . .
H8B H 0.607244 0.643309 0.805852 0.024 Uiso 1 1 calc R U . . .
C7 C 0.4356(3) 0.6355(3) 0.6261(4) 0.0234(9) Uani 1 1 d . . . . .
H7A H 0.450422 0.579279 0.581609 0.035 Uiso 1 1 calc R U . . .
H7B H 0.488078 0.683752 0.616214 0.035 Uiso 1 1 calc R U . . .
H7C H 0.362343 0.657533 0.591408 0.035 Uiso 1 1 calc R U . . .
C1 C 0.1210(3) 0.4504(3) 0.3247(4) 0.0223(8) Uani 1 1 d . . . . .
H1 H 0.114543 0.417235 0.248263 0.027 Uiso 1 1 calc R U . . .
C9 C 0.6071(4) 0.500000 0.7788(6) 0.0221(12) Uani 1 2 d S T P . .
H9A H 0.593315 0.499999 0.686070 0.026 Uiso 1 2 calc R U P . .
H9B H 0.686555 0.500000 0.808657 0.026 Uiso 1 2 calc R U P . .

loop_
_atom_site_aniso_label
_atom_site_aniso_U_11
_atom_site_aniso_U_22
_atom_site_aniso_U_33
_atom_site_aniso_U_23
_atom_site_aniso_U_13
_atom_site_aniso_U_12
Pd1 0.0114(2) 0.00771(19) 0.0230(2) 0.000 0.00392(16) 0.000
Br1 0.0248(2) 0.0265(2) 0.0287(3) 0.00554(16) 0.00590(18) -0.00914(15)
O1 0.0249(14) 0.0128(13) 0.0349(17) 0.0005(12) 0.0028(12) -0.0080(11)
N1 0.0177(15) 0.0120(15) 0.0229(18) -0.0002(13) 0.0044(13) -0.0007(11)
C4 0.0085(16) 0.0187(19) 0.032(2) 0.0030(17) 0.0016(15) -0.0035(13)
C5 0.0125(16) 0.0158(19) 0.028(2) 0.0031(15) 0.0061(15) -0.0025(13)
C3 0.0112(16) 0.0126(18) 0.025(2) 0.0009(15) 0.0038(14) -0.0014(13)
C2 0.0180(18) 0.0172(19) 0.031(2) -0.0032(17) 0.0060(16) -0.0015(15)
C6 0.0193(18) 0.0133(18) 0.031(2) -0.0047(16) 0.0029(16) -0.0010(14)
C8 0.0158(18) 0.0172(18) 0.027(2) 0.0020(16) 0.0034(15) -0.0034(14)
C7 0.024(2) 0.0148(18) 0.032(2) 0.0043(17) 0.0056(17) -0.0038(15)
C1 0.0166(18) 0.023(2) 0.026(2) -0.0053(16) 0.0001(16) -0.0023(15)
C9 0.013(2) 0.022(3) 0.031(3) 0.000 0.006(2) 0.000

loop_
_atom_type_symbol
_atom_type_description
_atom_type_scat_dispersion_real
_atom_type_scat_dispersion_imag
_atom_type_scat_source
C C 0.0033 0.0016 'International Tables Vol C Tables 4.2.6.8 and 6.1.1.4'
H H 0.0000 0.0000 'International Tables Vol C Tables 4.2.6.8 and 6.1.1.4'
Br Br -0.2901 2.4595 'International Tables Vol C Tables 4.2.6.8 and 6.1.1.4'
N N 0.0061 0.0033 'International Tables Vol C Tables 4.2.6.8 and 6.1.1.4'
O O 0.0106 0.0060 'International Tables Vol C Tables 4.2.6.8 and 6.1.1.4'
Pd Pd -0.9988 1.0072 'International Tables Vol C Tables 4.2.6.8 and 6.1.1.4'

loop_
_geom_angle_atom_site_label_1
_geom_angle_atom_site_label_2
_geom_angle_atom_site_label_3
_geom_angle
_geom_angle_site_symmetry_1
_geom_angle_site_symmetry_3
_geom_angle_publ_flag
N1 Pd1 N1 95.00(16) 6_565 . ?
C5 Pd1 N1 111.90(13) 6_565 . ?
C5 Pd1 N1 153.02(13) 6_565 6_565 ?
C5 Pd1 N1 111.90(13) . 6_565 ?
C5 Pd1 N1 153.02(13) . . ?
C5 Pd1 C5 41.1(2) . 6_565 ?
C6 N1 Pd1 109.6(2) . . ?
C8 N1 Pd1 113.8(2) . . ?
C8 N1 C6 108.3(3) . . ?
C8 N1 C7 110.2(3) . . ?
C7 N1 Pd1 107.9(2) . . ?
C7 N1 C6 106.9(3) . . ?
O1 C4 C5 123.6(4) . . ?
O1 C4 C3 120.3(4) . . ?
C5 C4 C3 116.1(3) . . ?
Br1 C5 Pd1 119.78(18) . . ?
C4 C5 Pd1 99.3(2) . . ?
C4 C5 Br1 114.5(3) . . ?
C5 C5 Pd1 69.43(10) 6_565 . ?
C5 C5 Br1 120.72(11) 6_565 . ?
C5 C5 C4 121.5(2) 6_565 . ?
C3 C3 C4 121.8(2) 6_565 . ?
C2 C3 C4 118.6(3) . . ?
C2 C3 C3 119.6(2) . 6_565 ?
C3 C2 H2 119.6 . . ?
C3 C2 C1 120.8(4) . . ?
C1 C2 H2 119.6 . . ?
N1 C6 H6A 109.5 . . ?
N1 C6 H6B 109.5 . . ?
N1 C6 H6C 109.5 . . ?
H6A C6 H6B 109.5 . . ?
H6A C6 H6C 109.5 . . ?
H6B C6 H6C 109.5 . . ?
N1 C8 H8A 108.3 . . ?
N1 C8 H8B 108.3 . . ?
N1 C8 C9 116.1(3) . . ?
H8A C8 H8B 107.4 . . ?
C9 C8 H8A 108.3 . . ?
C9 C8 H8B 108.3 . . ?
N1 C7 H7A 109.5 . . ?
N1 C7 H7B 109.5 . . ?
N1 C7 H7C 109.5 . . ?
H7A C7 H7B 109.5 . . ?
H7A C7 H7C 109.5 . . ?
H7B C7 H7C 109.5 . . ?
C2 C1 C1 119.6(2) . 6_565 ?
C2 C1 H1 120.2 . . ?
C1 C1 H1 120.2 6_565 . ?
C8 C9 C8 115.8(4) 6_565 . ?
C8 C9 H9A 108.3 6_565 . ?
C8 C9 H9A 108.3 . . ?
C8 C9 H9B 108.3 6_565 . ?
C8 C9 H9B 108.3 . . ?
H9A C9 H9B 107.4 . . ?

loop_
_geom_bond_atom_site_label_1
_geom_bond_atom_site_label_2
_geom_bond_distance
_geom_bond_site_symmetry_2
_geom_bond_publ_flag
Pd1 N1 2.175(3) 6_565 ?
Pd1 N1 2.175(3) . ?
Pd1 C5 2.077(3) 6_565 ?
Pd1 C5 2.077(3) . ?
Br1 C5 1.908(4) . ?
O1 C4 1.228(4) . ?
N1 C6 1.488(5) . ?
N1 C8 1.484(5) . ?
N1 C7 1.484(5) . ?
C4 C5 1.463(6) . ?
C4 C3 1.509(5) . ?
C5 C5 1.460(7) 6_565 ?
C3 C3 1.399(7) 6_565 ?
C3 C2 1.384(5) . ?
C2 H2 0.9300 . ?
C2 C1 1.386(6) . ?
C6 H6A 0.9600 . ?
C6 H6B 0.9600 . ?
C6 H6C 0.9600 . ?
C8 H8A 0.9700 . ?
C8 H8B 0.9700 . ?
C8 C9 1.519(5) . ?
C7 H7A 0.9600 . ?
C7 H7B 0.9600 . ?
C7 H7C 0.9600 . ?
C1 C1 1.399(8) 6_565 ?
C1 H1 0.9300 . ?
C9 H9A 0.9700 . ?
C9 H9B 0.9700 . ?

loop_
_geom_torsion_atom_site_label_1
_geom_torsion_atom_site_label_2
_geom_torsion_atom_site_label_3
_geom_torsion_atom_site_label_4
_geom_torsion
_geom_torsion_site_symmetry_1
_geom_torsion_site_symmetry_2
_geom_torsion_site_symmetry_3
_geom_torsion_site_symmetry_4
_geom_torsion_publ_flag
Pd1 N1 C8 C9 53.8(4) . . . . ?
O1 C4 C5 Pd1 114.0(3) . . . . ?
O1 C4 C5 Br1 -14.9(5) . . . . ?
O1 C4 C5 C5 -174.4(3) . . . 6_565 ?
O1 C4 C3 C3 174.3(2) . . . 6_565 ?
O1 C4 C3 C2 -4.2(5) . . . . ?
N1 C8 C9 C8 -70.6(6) . . . 6_565 ?
C4 C3 C2 C1 179.0(3) . . . . ?
C5 C4 C3 C3 -9.2(4) . . . 6_565 ?
C5 C4 C3 C2 172.2(3) . . . . ?
C3 C4 C5 Pd1 -62.3(3) . . . . ?
C3 C4 C5 Br1 168.8(2) . . . . ?
C3 C4 C5 C5 9.2(4) . . . 6_565 ?
C3 C3 C2 C1 0.4(4) 6_565 . . . ?
C3 C2 C1 C1 -0.4(4) . . . 6_565 ?
C6 N1 C8 C9 175.9(3) . . . . ?
C7 N1 C8 C9 -67.5(4) . . . . ?
